data_2010782
loop_
_publ_author_name
'James, Sian C.'
'Lawson, Yvonne G.'
'Norman, Nicholas C.'
'Orpen, A. Guy'
'Quayle, Michael J.'

_publ_section_title
;
 Salts of two pentahalo(<i>N</i>-donor)bismuthate(III) anions:
 [Bi<i>X</i>~5~<i>L</i>]^2{-^} (<i>X</i> = Cl, Br; <i>L</i> = pyridine,
 4-picoline)
;
_journal_issue 4
_journal_name_full 'Acta Crystallographica Section C'
_journal_page_first 427
_journal_page_last 429
_journal_paper_doi 10.1107/S0108270100000263
_journal_volume 56
_journal_year 2000
_chemical_formula_iupac '(C5 H6 N)2 [BiCl5 (C5 H5 N)]'
_chemical_formula_moiety '2C5 H6 N + , C5 H5 BiCl5 N 2- '
_chemical_formula_sum 'C15 H17 Bi Cl5 N3'
_chemical_formula_weight 625.55
_chemical_name_systematic
;
 pentachloropyridylbismuthate(III) pyridinium
;
_space_group_IT_number 62
_symmetry_cell_setting orthorhombic
_symmetry_space_group_name_Hall '-P 2ac 2n'
_symmetry_space_group_name_H-M 'P n m a'
_audit_creation_method SHELXL
_cell_angle_alpha 90.00
_cell_angle_beta 90.00
_cell_angle_gamma 90.00
_cell_formula_units_Z 4
_cell_length_a 18.699(2)
_cell_length_b 14.889(3)
_cell_length_c 7.408(3)
_cell_measurement_reflns_used 158
_cell_measurement_temperature 173(2)
_cell_measurement_theta_max 25
_cell_measurement_theta_min 5
_cell_volume 2062.5(10)
_computing_cell_refinement 'SAINT (Siemens, 1995a)'
_computing_data_collection 'SMART (Siemens, 1995a)'
_computing_data_reduction SAINT
_computing_molecular_graphics SHELXTL
_computing_publication_material SHELXTL
_computing_structure_refinement SHELXTL
_computing_structure_solution 'SHELXTL (Siemens, 1995b)'
_diffrn_ambient_temperature 173(2)
_diffrn_measurement_device 'Siemens SMART Area Detector'
_diffrn_measurement_method '\w rotation with narrow frame'
_diffrn_radiation_monochromator graphite
_diffrn_radiation_source 'fine-focus sealed tube'
_diffrn_radiation_type MoK\a
_diffrn_radiation_wavelength .71073
_diffrn_reflns_av_R_equivalents .0565
_diffrn_reflns_av_sigmaI/netI .0418
_diffrn_reflns_limit_h_max 24
_diffrn_reflns_limit_h_min -24
_diffrn_reflns_limit_k_max 19
_diffrn_reflns_limit_k_min -18
_diffrn_reflns_limit_l_max 6
_diffrn_reflns_limit_l_min -9
_diffrn_reflns_number 12283
_diffrn_reflns_theta_max 27.48
_diffrn_reflns_theta_min 2.18
_diffrn_standards_decay_% none
_exptl_absorpt_coefficient_mu 9.199
_exptl_absorpt_correction_T_max .158
_exptl_absorpt_correction_T_min .137
_exptl_absorpt_correction_type 'multi-scan (SADABS; Sheldrick, 1997)'
_exptl_crystal_colour yellow
_exptl_crystal_density_diffrn 2.015
_exptl_crystal_density_meas ?
_exptl_crystal_description block
_exptl_crystal_F_000 1184
_exptl_crystal_size_max .2
_exptl_crystal_size_mid .2
_exptl_crystal_size_min .2
_refine_diff_density_max .772
_refine_diff_density_min -1.003
_refine_ls_extinction_coef .00194(10)
_refine_ls_extinction_method 'SHELXTL (Siemens, 1995b)'
_refine_ls_goodness_of_fit_all 1.052
_refine_ls_goodness_of_fit_ref 1.068
_refine_ls_hydrogen_treatment mixed
_refine_ls_matrix_type full
_refine_ls_number_parameters 119
_refine_ls_number_reflns 2459
_refine_ls_number_restraints 0
_refine_ls_restrained_S_all 1.052
_refine_ls_restrained_S_obs 1.068
_refine_ls_R_factor_all .0490
_refine_ls_R_factor_gt .0298
_refine_ls_shift/esd_mean .000
_refine_ls_shift/su_max .001
_refine_ls_structure_factor_coef Fsqd
_refine_ls_weighting_details 'w = 1/[\s^2^(Fo^2^)+(0.0240P)^2^] where P=Max{(Fo^2^,0)+2Fc^2^)/3}'
_refine_ls_weighting_scheme calc
_refine_ls_wR_factor_all .0578
_refine_ls_wR_factor_ref .0520
_reflns_number_gt 1956
_reflns_number_total 2459
_reflns_threshold_expression I>2\s(I)
_cod_data_source_file av1032.cif
_cod_data_source_block II
_cod_depositor_comments
;
The following automatic conversions were performed:

'_exptl_crystal_density_meas' value 'not measured' was changed to '?'
- the value is perceived as not measured.

Automatic conversion script
Id: cif_fix_values 3008 2015-01-20 13:52:24Z robertas 

The following automatic conversions were performed:

'_refine_ls_weighting_scheme' value 'calc w =
1/[\s^2^(Fo^2^)+(0.0240P)^2^] where P=Max{(Fo^2^,0)+2Fc^2^)/3}' was
changed to 'calc'. New tag '_refine_ls_weighting_details' was
created. The value of the new tag was set to 'w =
1/[\s^2^(Fo^2^)+(0.0240P)^2^] where P=Max{(Fo^2^,0)+2Fc^2^)/3}'.

Automatic conversion script
Id: cif_fix_values 3143 2015-03-26 13:38:13Z robertas 
;
_cod_original_cell_volume 2062.4(9)
_cod_original_sg_symbol_H-M Pnma
_cod_database_code 2010782

loop_
_symmetry_equiv_pos_as_xyz
'x, y, z'
'-x+1/2, -y, z+1/2'
'-x, y+1/2, -z'
'x+1/2, -y+1/2, -z+1/2'
'-x, -y, -z'
'x-1/2, y, -z-1/2'
'x, -y-1/2, z'
'-x-1/2, y-1/2, z-1/2'

loop_
_atom_site_aniso_label
_atom_site_aniso_U_11
_atom_site_aniso_U_22
_atom_site_aniso_U_33
_atom_site_aniso_U_12
_atom_site_aniso_U_13
_atom_site_aniso_U_23
Bi1 .01880(12) .01993(13) .02848(14) .000 .00209(13) .000
Cl1 .0332(6) .0223(5) .0502(8) -.0013(5) -.0052(7) .0006(5)
Cl2 .0316(8) .0414(9) .0324(10) .000 .0063(9) .000
Cl3 .0262(8) .0327(9) .0361(10) .000 -.0037(8) .000
Cl4 .0338(9) .0361(9) .0446(11) .000 .0159(9) .000
N1 .023(3) .023(3) .035(3) .000 .000(3) .000
C1 .030(2) .026(3) .034(3) .000(2) .000(2) -.008(2)
C2 .032(2) .029(3) .048(3) .003(2) -.004(3) -.003(2)
N2 .168(7) .017(3) .053(4) .017(4) -.035(5) -.008(2)
C3 .021(3) .043(4) .043(5) .000 -.008(3) .000
C4 .061(5) .109(7) .065(5) .050(5) -.023(4) -.028(5)
C5 .053(4) .081(5) .068(5) -.029(4) -.005(4) -.011(4)
C6 .086(5) .029(3) .066(5) .002(3) -.022(4) -.014(3)
C7 .038(3) .093(6) .056(4) .013(3) .002(3) -.035(4)
C8 .098(6) .074(5) .040(4) -.060(5) .007(4) -.003(4)

loop_
_atom_site_label
_atom_site_fract_x
_atom_site_fract_y
_atom_site_fract_z
_atom_site_U_iso_or_equiv
_atom_site_thermal_displace_type
_atom_site_calc_flag
_atom_site_refinement_flags
_atom_site_occupancy
_atom_site_disorder_group
_atom_site_type_symbol
Bi1 .604453(12) -.2500 1.16096(3) .02241(9) Uani d S 1 . Bi
Cl1 .60006(6) -.06922(7) 1.1463(2) .0352(3) Uani d . 1 . Cl
Cl2 .67932(9) -.2500 .8532(2) .0351(4) Uani d S 1 . Cl
Cl3 .72604(9) -.2500 1.3646(2) .0316(4) Uani d S 1 . Cl
Cl4 .52284(9) -.2500 1.4619(3) .0381(4) Uani d S 1 . Cl
N1 .4894(3) -.2500 .9796(8) .0270(12) Uani d S 1 . N
C1 .4574(2) -.1732(3) .9301(7) .0303(11) Uani d . 1 . C
H1 .4791(2) -.1180(3) .9643(7) .036 Uiso calc R 1 . H
C2 .3949(3) -.1699(3) .8324(7) .0365(11) Uani d . 1 . C
H2 .3743(3) -.1139(3) .7998(7) .044 Uiso calc R 1 . H
N2 .6555(5) -.0780(3) 1.5940(8) .079(2) Uani d . 1 . N
H9 .6613(5) -.1364(3) 1.5826(8) .095 Uiso calc R 1 . H
C3 .3624(3) -.2500 .7821(10) .035(2) Uani d S 1 . C
H3 .3191(3) -.2500 .7151(10) .043 Uiso calc SR 1 . H
C4 .7107(4) -.0247(6) 1.5679(10) .078(3) Uani d . 1 . C
H4 .7557(4) -.0490(6) 1.5340(10) .094 Uiso calc R 1 . H
C5 .7032(4) .0623(5) 1.5889(10) .067(2) Uani d . 1 . C
H5 .7429(4) .1015(5) 1.5731(10) .081 Uiso calc R 1 . H
C6 .6390(4) .0950(4) 1.6329(9) .060(2) Uani d . 1 . C
H6 .6331(4) .1580(4) 1.6476(9) .073 Uiso calc R 1 . H
C7 .5832(3) .0409(5) 1.6564(9) .062(2) Uani d . 1 . C
H7 .5376(3) .0648(5) 1.6871(9) .075 Uiso calc R 1 . H
C8 .5921(4) -.0469(5) 1.6363(8) .070(2) Uani d . 1 . C
H8 .5529(4) -.0868(5) 1.6524(8) .085 Uiso calc R 1 . H

loop_
_atom_type_symbol
_atom_type_description
_atom_type_scat_dispersion_real
_atom_type_scat_dispersion_imag
_atom_type_scat_source
C C .0033 .0016 'International Tables Vol C Tables 4.2.6.8 and 6.1.1.4'
H H .0000 .0000 'International Tables Vol C Tables 4.2.6.8 and 6.1.1.4'
N N .0061 .0033 'International Tables Vol C Tables 4.2.6.8 and 6.1.1.4'
Cl Cl .1484 .1585 'International Tables Vol C Tables 4.2.6.8 and 6.1.1.4'
Bi Bi -4.1077 10.2566 'International Tables Vol C Tables 4.2.6.8 and 6.1.1.4'

loop_
_geom_angle_atom_site_label_1
_geom_angle_atom_site_label_2
_geom_angle_atom_site_label_3
_geom_angle_site_symmetry_1
_geom_angle_site_symmetry_3
_geom_angle
_geom_angle_publ_flag
N1 Bi1 Cl2 . . 89.57(13) y
N1 Bi1 Cl1 . 7 87.30(3) ?
Cl2 Bi1 Cl1 . 7 88.95(3) n
N1 Bi1 Cl1 . . 87.30(3) y
Cl2 Bi1 Cl1 . . 88.95(3) y
Cl1 Bi1 Cl1 7 . 174.21(5) y
N1 Bi1 Cl4 . . 87.59(13) y
Cl2 Bi1 Cl4 . . 177.16(5) y
Cl1 Bi1 Cl4 7 . 90.91(3) ?
Cl1 Bi1 Cl4 . . 90.91(3) y
N1 Bi1 Cl3 . . 178.42(13) y
Cl2 Bi1 Cl3 . . 92.01(6) y
Cl1 Bi1 Cl3 7 . 92.73(3) ?
Cl1 Bi1 Cl3 . . 92.73(3) y
Cl4 Bi1 Cl3 . . 90.82(6) y
C1 N1 C1 . 7 116.9(5) ?
C1 N1 Bi1 . . 121.5(3) y
C1 N1 Bi1 7 . 121.5(3) ?
N1 C1 C2 . . 123.5(4) ?
C1 C2 C3 . . 118.9(5) ?
C8 N2 C4 . . 122.1(6) ?
C2 C3 C2 7 . 118.2(6) ?
C5 C4 N2 . . 119.7(6) ?
C4 C5 C6 . . 118.9(6) ?
C7 C6 C5 . . 121.1(6) ?
C8 C7 C6 . . 119.0(6) ?
N2 C8 C7 . . 119.2(6) ?
Bi1 Cl1 H2 . 5_657 164.29(11) y
Bi1 Cl1 H7 . 5_658 91.9(2) y
H2 Cl1 H7 5_657 5_658 94.0(2) n
H9 Cl2 H9 7_554 1_554 79.5(2) n
H9 Cl2 Bi1 7_554 . 125.4(2) y
H9 Cl2 Bi1 1_554 . 125.4(2) n
H9 Cl3 H9 . 7 79.9(3) n
H9 Cl3 Bi1 . . 87.5(2) y
H9 Cl3 Bi1 7 . 87.5(2) n
Bi1 Cl4 H8 . . 107.19(13) y
Bi1 Cl4 H8 . 7 107.19(14) n
H8 Cl4 H8 . 7 116.0(3) n

loop_
_geom_bond_atom_site_label_1
_geom_bond_atom_site_label_2
_geom_bond_site_symmetry_2
_geom_bond_distance
_geom_bond_publ_flag
Bi1 N1 . 2.536(5) y
Bi1 Cl2 . 2.675(2) y
Bi1 Cl1 7 2.6950(12) ?
Bi1 Cl1 . 2.6950(12) y
Bi1 Cl4 . 2.702(2) y
Bi1 Cl3 . 2.728(2) y
N1 C1 . 1.342(5) ?
N1 C1 7 1.342(5) ?
C1 C2 . 1.375(7) ?
C2 C3 . 1.389(6) ?
N2 C8 . 1.311(9) ?
N2 C4 . 1.317(9) ?
C3 C2 7 1.389(6) ?
C4 C5 . 1.312(9) ?
C5 C6 . 1.337(9) ?
C6 C7 . 1.330(9) ?
C7 C8 . 1.327(10) ?
Cl1 H2 5_657 2.796(5) y
Cl1 H7 5_658 2.856(6) y
Cl2 H9 7_554 2.644(6) n
Cl2 H9 1_554 2.644(6) y
Cl3 H9 . 2.633(7) y
Cl3 H9 7 2.633(7) n
Cl4 H8 . 2.865(7) y
Cl4 H8 7 2.865(7) n
